data_4108958
loop_
_publ_author_name
'Kanwal J. Singh'
'Alexander C. Hoepker'
'David B. Collum'

_publ_section_title
;
 Autocatalysis in Lithium Diisopropylamide-Mediated Ortholithiations
;
_journal_name_full 'Journal of the American Chemical Society'
_journal_page_first 18008
_journal_page_last 18017
_journal_paper_doi 10.1021/ja807331k
_journal_volume 130
_journal_year 2008
_chemical_formula_sum 'C13 H18 F N O2'
_chemical_formula_weight 239.28
_chemical_name_systematic
; 
 ? 
;
_space_group_IT_number 14
_symmetry_cell_setting monoclinic
_symmetry_space_group_name_Hall '-P 2ybc'
_symmetry_space_group_name_H-M 'P 1 21/c 1'
_atom_sites_solution_hydrogens difmap
_atom_sites_solution_primary direct
_atom_sites_solution_secondary difmap
_audit_creation_method SHELXL-97
_cell_angle_alpha 90.00
_cell_angle_beta 116.2230(10)
_cell_angle_gamma 90.00
_cell_formula_units_Z 4
_cell_length_a 10.7977(4)
_cell_length_b 11.3149(5)
_cell_length_c 11.9339(5)
_cell_measurement_reflns_used 5536
_cell_measurement_temperature 173(2)
_cell_measurement_theta_max 26.16
_cell_measurement_theta_min 2.62
_cell_volume 1307.96(9)
_computing_cell_refinement 'Bruker SAINT+'
_computing_data_collection 'Bruker APEX2'
_computing_data_reduction 'Bruker SAINT+'
_computing_molecular_graphics 'Bruker SHELXTL'
_computing_publication_material 'Bruker SHELXTL'
_computing_structure_refinement 'SHELXL-97 (Sheldrick, 1997)'
_computing_structure_solution 'SHELXS-97 (Sheldrick, 1990)'
_diffrn_ambient_temperature 173(2)
_diffrn_measured_fraction_theta_full 0.997
_diffrn_measured_fraction_theta_max 0.997
_diffrn_measurement_device_type 'Bruker X8 APEX II diffractometer'
_diffrn_measurement_method 'phi and omega scans'
_diffrn_radiation_monochromator graphite
_diffrn_radiation_source 'fine-focus sealed tube'
_diffrn_radiation_type MoK\a
_diffrn_radiation_wavelength 0.71073
_diffrn_reflns_av_R_equivalents 0.0298
_diffrn_reflns_av_sigmaI/netI 0.0245
_diffrn_reflns_limit_h_max 11
_diffrn_reflns_limit_h_min -14
_diffrn_reflns_limit_k_max 15
_diffrn_reflns_limit_k_min -14
_diffrn_reflns_limit_l_max 15
_diffrn_reflns_limit_l_min -15
_diffrn_reflns_number 16281
_diffrn_reflns_theta_full 28.31
_diffrn_reflns_theta_max 28.31
_diffrn_reflns_theta_min 2.10
_exptl_absorpt_coefficient_mu 0.091
_exptl_absorpt_correction_T_max 0.9910
_exptl_absorpt_correction_T_min 0.9646
_exptl_absorpt_correction_type multi-scan
_exptl_absorpt_process_details SADABS
_exptl_crystal_colour colorless
_exptl_crystal_density_diffrn 1.215
_exptl_crystal_description bloc
_exptl_crystal_F_000 512
_exptl_crystal_size_max 0.40
_exptl_crystal_size_mid 0.30
_exptl_crystal_size_min 0.10
_refine_diff_density_max 0.184
_refine_diff_density_min -0.233
_refine_diff_density_rms 0.036
_refine_ls_extinction_method none
_refine_ls_goodness_of_fit_ref 1.058
_refine_ls_hydrogen_treatment refall
_refine_ls_matrix_type full
_refine_ls_number_parameters 232
_refine_ls_number_reflns 3231
_refine_ls_number_restraints 0
_refine_ls_restrained_S_all 1.058
_refine_ls_R_factor_all 0.0612
_refine_ls_R_factor_gt 0.0415
_refine_ls_shift/su_max 0.014
_refine_ls_shift/su_mean 0.002
_refine_ls_structure_factor_coef Fsqd
_refine_ls_weighting_details 'calc w=1/[\s^2^(Fo^2^)+(0.0705P)^2^+0.0920P] where P=(Fo^2^+2Fc^2^)/3'
_refine_ls_weighting_scheme calc
_refine_ls_wR_factor_gt 0.1163
_refine_ls_wR_factor_ref 0.1267
_reflns_number_gt 2267
_reflns_number_total 3231
_reflns_threshold_expression >2sigma(I)
_cod_data_source_file ja807331k_si_001.cif
_cod_data_source_block ks3
_cod_database_code 4108958

loop_
_symmetry_equiv_pos_as_xyz
'x, y, z'
'-x, y+1/2, -z+1/2'
'-x, -y, -z'
'x, -y-1/2, z-1/2'

loop_
_atom_site_label
_atom_site_type_symbol
_atom_site_fract_x
_atom_site_fract_y
_atom_site_fract_z
_atom_site_U_iso_or_equiv
_atom_site_adp_type
_atom_site_occupancy
_atom_site_symmetry_multiplicity
_atom_site_calc_flag
_atom_site_refinement_flags
_atom_site_disorder_assembly
_atom_site_disorder_group
F1 F 0.14346(18) 0.03171(14) 0.43395(18) 0.1006(7) Uani 0.674(3) 1 d P A 1
F1' F -0.0433(4) 0.0851(3) 0.0463(3) 0.0989(14) Uani 0.326(3) 1 d P A 2
O1 O 0.22384(9) 0.39713(6) 0.28842(9) 0.0471(2) Uani 1 1 d . . .
O2 O 0.39821(9) 0.33576(7) 0.24708(9) 0.0491(3) Uani 1 1 d . . .
N1 N 0.37499(9) 0.53072(7) 0.28203(9) 0.0353(2) Uani 1 1 d . . .
C1 C 0.33979(11) 0.41668(9) 0.26980(11) 0.0347(3) Uani 1 1 d . . .
C2 C 0.49596(13) 0.56768(10) 0.26264(12) 0.0427(3) Uani 1 1 d . . .
H2 H 0.4972(12) 0.6536(12) 0.2701(11) 0.035(3) Uiso 1 1 d . . .
C3 C 0.4806(2) 0.53844(14) 0.13347(16) 0.0586(4) Uani 1 1 d . . .
H3C H 0.387(2) 0.5670(17) 0.0677(18) 0.088(6) Uiso 1 1 d . . .
H3B H 0.4817(17) 0.4537(15) 0.1219(15) 0.066(4) Uiso 1 1 d . . .
H3A H 0.5532(19) 0.5766(15) 0.1197(16) 0.075(5) Uiso 1 1 d . . .
C4 C 0.62972(15) 0.52140(16) 0.36450(19) 0.0641(4) Uani 1 1 d . . .
H4C H 0.6360(17) 0.4350(17) 0.3581(15) 0.070(5) Uiso 1 1 d . . .
H4A H 0.633(2) 0.5409(17) 0.4461(19) 0.084(6) Uiso 1 1 d . . .
H4A H 0.707(2) 0.5530(16) 0.3517(17) 0.087(6) Uiso 1 1 d . . .
C5 C 0.29022(13) 0.62410(10) 0.29964(12) 0.0445(3) Uani 1 1 d . . .
H5 H 0.2289(14) 0.5838(12) 0.3237(12) 0.044(3) Uiso 1 1 d . . .
C6 C 0.2073(2) 0.68839(16) 0.17799(19) 0.0707(5) Uani 1 1 d . . .
H6C H 0.147(2) 0.632(2) 0.112(2) 0.107(7) Uiso 1 1 d . . .
H6B H 0.2681(17) 0.7291(14) 0.1509(14) 0.058(4) Uiso 1 1 d . . .
H6A H 0.1463(19) 0.7461(17) 0.1909(16) 0.082(5) Uiso 1 1 d . . .
C7 C 0.3752(2) 0.70828(15) 0.40393(18) 0.0673(5) Uani 1 1 d . . .
H7C H 0.4322(19) 0.6665(16) 0.4820(17) 0.080(6) Uiso 1 1 d . . .
H7B H 0.306(2) 0.7622(19) 0.4160(18) 0.094(6) Uiso 1 1 d . . .
H7A H 0.4374(18) 0.7609(15) 0.3808(15) 0.071(5) Uiso 1 1 d . . .
C8 C 0.17215(12) 0.28248(10) 0.26941(13) 0.0435(3) Uani 1 1 d . . .
C9 C 0.19736(16) 0.21291(13) 0.37087(18) 0.0591(4) Uani 1 1 d . A .
H9 H 0.256(2) 0.2386(16) 0.4537(17) 0.081(6) Uiso 1 1 d . . .
C10 C 0.1349(2) 0.10219(14) 0.3470(2) 0.0798(6) Uani 1 1 d . . .
C11 C 0.05273(19) 0.06183(14) 0.2292(2) 0.0806(6) Uani 1 1 d . A .
H11 H 0.013(2) -0.015(2) 0.2173(19) 0.098(6) Uiso 1 1 d . . .
C12 C 0.02955(17) 0.13479(15) 0.1309(2) 0.0764(5) Uani 1 1 d . . .
C13 C 0.08798(15) 0.24578(12) 0.14918(16) 0.0568(4) Uani 1 1 d . A .
H13 H 0.0704(19) 0.3027(17) 0.0767(18) 0.091(6) Uiso 1 1 d . . .

loop_
_atom_site_aniso_label
_atom_site_aniso_U_11
_atom_site_aniso_U_22
_atom_site_aniso_U_33
_atom_site_aniso_U_23
_atom_site_aniso_U_13
_atom_site_aniso_U_12
F1 0.1005(13) 0.0677(10) 0.1261(14) 0.0499(9) 0.0433(10) -0.0076(8)
F1' 0.092(2) 0.092(2) 0.099(2) -0.059(2) 0.030(2) -0.0360(19)
O1 0.0478(5) 0.0269(4) 0.0841(6) -0.0080(4) 0.0451(5) -0.0066(3)
O2 0.0479(5) 0.0267(4) 0.0883(7) -0.0010(4) 0.0445(5) 0.0012(3)
N1 0.0381(5) 0.0254(5) 0.0502(5) -0.0012(4) 0.0265(4) -0.0029(3)
C1 0.0339(6) 0.0284(5) 0.0469(6) 0.0008(4) 0.0224(5) -0.0013(4)
C2 0.0457(7) 0.0311(6) 0.0629(8) 0.0009(5) 0.0344(6) -0.0073(5)
C3 0.0804(11) 0.0453(8) 0.0754(10) -0.0003(7) 0.0574(9) -0.0076(7)
C4 0.0412(8) 0.0610(10) 0.0898(12) 0.0056(8) 0.0288(8) -0.0100(6)
C5 0.0515(7) 0.0266(6) 0.0694(8) -0.0061(5) 0.0394(7) -0.0033(5)
C6 0.0696(11) 0.0485(9) 0.0933(13) 0.0105(9) 0.0354(10) 0.0209(8)
C7 0.0944(13) 0.0464(8) 0.0837(12) -0.0249(8) 0.0598(11) -0.0205(8)
C8 0.0361(6) 0.0259(5) 0.0810(9) -0.0030(5) 0.0372(6) -0.0029(4)
C9 0.0516(8) 0.0438(7) 0.0900(12) 0.0120(7) 0.0386(8) 0.0010(6)
C10 0.0751(11) 0.0412(8) 0.1514(18) 0.0256(10) 0.0757(13) 0.0059(8)
C11 0.0616(10) 0.0345(8) 0.174(2) -0.0187(10) 0.0775(13) -0.0140(7)
C12 0.0578(10) 0.0487(9) 0.1375(16) -0.0326(10) 0.0565(11) -0.0165(7)
C13 0.0530(8) 0.0431(7) 0.0832(10) -0.0119(7) 0.0381(8) -0.0056(6)

loop_
_atom_type_symbol
_atom_type_description
_atom_type_scat_dispersion_real
_atom_type_scat_dispersion_imag
_atom_type_scat_source
C C 0.0033 0.0016 'International Tables Vol C Tables 4.2.6.8 and 6.1.1.4'
H H 0.0000 0.0000 'International Tables Vol C Tables 4.2.6.8 and 6.1.1.4'
N N 0.0061 0.0033 'International Tables Vol C Tables 4.2.6.8 and 6.1.1.4'
O O 0.0106 0.0060 'International Tables Vol C Tables 4.2.6.8 and 6.1.1.4'
F F 0.0171 0.0103 'International Tables Vol C Tables 4.2.6.8 and 6.1.1.4'

loop_
_geom_angle_atom_site_label_1
_geom_angle_atom_site_label_2
_geom_angle_atom_site_label_3
_geom_angle
C1 O1 C8 116.72(8)
C1 N1 C5 122.98(9)
C1 N1 C2 118.89(9)
C5 N1 C2 117.75(9)
O2 C1 N1 127.24(10)
O2 C1 O1 120.95(9)
N1 C1 O1 111.80(9)
N1 C2 C3 112.93(11)
N1 C2 C4 111.77(11)
C3 C2 C4 112.29(13)
N1 C5 C6 110.45(11)
N1 C5 C7 112.33(12)
C6 C5 C7 111.91(13)
C9 C8 C13 121.97(13)
C9 C8 O1 118.96(13)
C13 C8 O1 118.86(12)
C8 C9 C10 116.66(18)
F1 C10 C11 114.02(17)
F1 C10 C9 122.7(2)
C11 C10 C9 123.13(17)
C12 C11 C10 118.12(14)
F1' C12 C11 105.1(3)
F1' C12 C13 133.7(3)
C11 C12 C13 121.16(19)
C12 C13 C8 118.94(17)

loop_
_geom_bond_atom_site_label_1
_geom_bond_atom_site_label_2
_geom_bond_distance
F1 C10 1.279(2)
F1' C12 1.118(3)
O1 C1 1.3827(13)
O1 C8 1.3906(13)
O2 C1 1.2086(13)
N1 C1 1.3348(13)
N1 C5 1.4725(14)
N1 C2 1.4838(14)
C2 C3 1.512(2)
C2 C4 1.512(2)
C5 C6 1.513(2)
C5 C7 1.513(2)
C8 C9 1.367(2)
C8 C13 1.380(2)
C9 C10 1.391(2)
C10 C11 1.368(3)
C11 C12 1.365(3)
C12 C13 1.379(2)
